data_7212646
loop_
_publ_author_name
'Constable, Edwin C.'
'Harris, Kate'
'Housecroft, Catherine E.'
'Neuburger, Markus'
'Zampese, Jennifer A.'

_publ_section_title
;
 Turning {M(tpy)2}n+ embraces and CH&#x22EF;\p interactions on and off in
 homoleptic cobalt(ii) and cobalt(iii)
 bis(2,2&#x2032;:6&#x2032;,2&#x2033;-terpyridine) complexes
;
_journal_issue 10
_journal_name_full CrystEngComm
_journal_page_first 2949
_journal_paper_doi 10.1039/c002834g
_journal_volume 12
_journal_year 2010
_chemical_absolute_configuration ad
_chemical_formula_moiety 'C30 H22 Co N6, 2(F6 P), 2(C2 H3 N)'
_chemical_formula_sum 'C34 H28 Co F12 N8 P2'
_chemical_formula_weight 897.51
_space_group_IT_number 78
_symmetry_cell_setting tetragonal
_symmetry_space_group_name_Hall 'P 4cw'
_symmetry_space_group_name_H-M 'P 43'
_atom_sites_solution_hydrogens geom
_atom_sites_solution_primary direct
_audit_creation_date 09-11-17
_audit_creation_method CRYSTALS_ver_12.86
_cell_angle_alpha 90
_cell_angle_beta 90
_cell_angle_gamma 90
_cell_formula_units_Z 8
_cell_length_a 12.3479(5)
_cell_length_b 12.3479(5)
_cell_length_c 49.146(2)
_cell_measurement_reflns_used 9902
_cell_measurement_temperature 123
_cell_measurement_theta_max 29
_cell_measurement_theta_min 3
_cell_volume 7493.3(5)
_computing_cell_refinement 'Apex2 (Bruker AXS, 2006)'
_computing_data_collection 'Apex2 (Bruker AXS, 2006)'
_computing_data_reduction 'Apex2 (Bruker AXS, 2006)'
_computing_molecular_graphics 'CAMERON (Watkin et al., 1996)'
_computing_publication_material 'CRYSTALS (Betteridge et al., 2003)'
_computing_structure_refinement 'CRYSTALS (Betteridge et al., 2003)'
_computing_structure_solution 'SIR92 (Altomare et al., 1994)'
_diffrn_ambient_temperature 123
_diffrn_measured_fraction_theta_full 0.998
_diffrn_measured_fraction_theta_max 0.998
_diffrn_measurement_device 'Bruker Kappa Apex2'
_diffrn_measurement_device_type Area
_diffrn_measurement_method '\f & \w scans'
_diffrn_radiation_monochromator graphite
_diffrn_radiation_type 'Mo K\a'
_diffrn_radiation_wavelength 0.71073
_diffrn_reflns_av_R_equivalents 0.038
_diffrn_reflns_limit_h_max 16
_diffrn_reflns_limit_h_min -17
_diffrn_reflns_limit_k_max 16
_diffrn_reflns_limit_k_min -17
_diffrn_reflns_limit_l_max 61
_diffrn_reflns_limit_l_min -67
_diffrn_reflns_number 63132
_diffrn_reflns_theta_full 29.369
_diffrn_reflns_theta_max 29.369
_diffrn_reflns_theta_min 1.649
_diffrn_standards_number 0
_exptl_absorpt_coefficient_mu 0.642
_exptl_absorpt_correction_T_max 0.93
_exptl_absorpt_correction_T_min 0.91
_exptl_absorpt_correction_type multi-scan
_exptl_absorpt_process_details 'DENZO/SCALEPACK (Otwinowski & Minor, 1997)'
_exptl_crystal_colour purple
_exptl_crystal_density_diffrn 1.591
_exptl_crystal_density_method 'not measured'
_exptl_crystal_description block
_exptl_crystal_F_000 3624
_exptl_crystal_size_max 0.26
_exptl_crystal_size_mid 0.14
_exptl_crystal_size_min 0.11
_refine_diff_density_max 1.06
_refine_diff_density_min -0.65
_refine_ls_abs_structure_details 'Flack (1983), 9695 Friedel-pairs'
_refine_ls_abs_structure_Flack 0.146(11)
_refine_ls_extinction_method None
_refine_ls_goodness_of_fit_ref 1.0941
_refine_ls_hydrogen_treatment constr
_refine_ls_matrix_type full
_refine_ls_number_parameters 1156
_refine_ls_number_reflns 13859
_refine_ls_number_restraints 337
_refine_ls_R_factor_all 0.0588
_refine_ls_R_factor_gt 0.0484
_refine_ls_shift/su_max 0.038858
_refine_ls_structure_factor_coef F
_refine_ls_weighting_details
;
Method, part 1, Chebychev polynomial, (Watkin, 1994, Prince, 1982)
[weight] = 1.0/[A~0~*T~0~(x)+A~1~*T~1~(x) ... +A~n-1~]*T~n-1~(x)]
where A~i~ are the Chebychev coefficients listed below and x= Fcalc/Fmax
Method = Robust Weighting (Prince, 1982)
W = [weight] * [1-(deltaF/6*sigmaF)^2^]^2^
A~i~ are:
0.247 0.218 0.881E-01
;
_refine_ls_weighting_scheme calc
_refine_ls_wR_factor_all 0.0658
_refine_ls_wR_factor_gt 0.0504
_refine_ls_wR_factor_ref 0.0465
_reflns_limit_h_max 12
_reflns_limit_h_min -11
_reflns_limit_k_max 17
_reflns_limit_k_min 0
_reflns_limit_l_max 61
_reflns_limit_l_min -67
_reflns_number_gt 16330
_reflns_number_total 20080
_reflns_threshold_expression I>2.0\s(I)
_oxford_diffrn_Wilson_B_factor 1.82
_oxford_diffrn_Wilson_scale 392.22
_oxford_refine_ls_r_factor_ref 0.0425
_oxford_refine_ls_scale 0.05519(5)
_oxford_reflns_number_all 20038
_oxford_reflns_threshold_expression_ref I>3.0\s(I)
_oxford_structure_analysis_title 'kh429_123k_0m in P4(3)'
_cod_data_source_file c002834g.txt
_cod_data_source_block kh429
_cod_depositor_comments
;
The following automatic conversions were performed:

'_symmetry_cell_setting' value 'Tetragonal' changed to 'tetragonal'
according to /home/saulius/struct/CIF-dictionaries/cif_core.dic
dictionary named 'cif_core.dic' version 2.4.2 from 2011-04-26.

Automatic conversion script
Id: cif_fix_values 1891 2012-01-12 08:04:46Z andrius 
;
_cod_original_formula_sum 'C34 H28 Co1 F12 N8 P2'
_cod_database_code 7212646

loop_
_symmetry_equiv_pos_as_xyz
x,y,z
-y,x,z+3/4
-x,-y,z+1/2
y,-x,z+1/4

loop_
_atom_site_label
_atom_site_type_symbol
_atom_site_fract_x
_atom_site_fract_y
_atom_site_fract_z
_atom_site_U_iso_or_equiv
_atom_site_occupancy
_atom_site_adp_type
_atom_site_refinement_flags_posn
_atom_site_refinement_flags_adp
_atom_site_refinement_flags_occupancy
Co1 Co 0.91647(3) 0.57281(4) 0.483715(17) 0.0190 1.0000 Uani . . .
N1 N 0.9779(2) 0.7237(2) 0.47771(6) 0.0210 1.0000 Uani . . .
N2 N 0.9008(2) 0.5824(2) 0.44569(6) 0.0195 1.0000 Uani . . .
N3 N 0.8526(2) 0.4227(2) 0.47649(6) 0.0202 1.0000 Uani . . .
N4 N 0.7664(2) 0.6398(2) 0.49551(6) 0.0196 1.0000 Uani . . .
N5 N 0.9292(2) 0.5646(2) 0.52249(7) 0.0218 1.0000 Uani . . .
N6 N 1.0734(2) 0.5055(2) 0.48733(7) 0.0263 1.0000 Uani . . .
C1 C 1.0172(3) 0.7917(3) 0.49642(8) 0.0248 1.0000 Uani . . .
C2 C 1.0526(3) 0.8957(3) 0.49016(8) 0.0281 1.0000 Uani . . .
C3 C 1.0478(3) 0.9301(3) 0.46316(9) 0.0323 1.0000 Uani . . .
C4 C 1.0086(3) 0.8596(3) 0.44351(8) 0.0279 1.0000 Uani . . .
C5 C 0.9739(3) 0.7573(3) 0.45132(7) 0.0221 1.0000 Uani . . .
C6 C 0.9285(3) 0.6738(3) 0.43265(7) 0.0226 1.0000 Uani . . .
C7 C 0.9140(3) 0.6848(3) 0.40473(8) 0.0288 1.0000 Uani . . .
C8 C 0.8702(3) 0.5967(3) 0.39041(8) 0.0309 1.0000 Uani . . .
C9 C 0.8433(3) 0.5027(3) 0.40429(8) 0.0285 1.0000 Uani . . .
C10 C 0.8584(3) 0.4980(3) 0.43182(7) 0.0223 1.0000 Uani . . .
C11 C 0.8336(3) 0.4045(3) 0.44929(7) 0.0212 1.0000 Uani . . .
C12 C 0.7960(3) 0.3054(3) 0.43985(8) 0.0254 1.0000 Uani . . .
C13 C 0.7789(3) 0.2223(3) 0.45850(8) 0.0291 1.0000 Uani . . .
C14 C 0.7974(3) 0.2405(3) 0.48594(8) 0.0283 1.0000 Uani . . .
C15 C 0.8340(3) 0.3423(3) 0.49392(8) 0.0247 1.0000 Uani . . .
C16 C 0.6872(3) 0.6777(3) 0.47986(8) 0.0238 1.0000 Uani . . .
C17 C 0.5889(3) 0.7129(3) 0.49057(9) 0.0283 1.0000 Uani . . .
C18 C 0.5734(3) 0.7095(3) 0.51811(9) 0.0302 1.0000 Uani . . .
C19 C 0.6567(3) 0.6721(3) 0.53495(8) 0.0264 1.0000 Uani . . .
C20 C 0.7523(3) 0.6376(3) 0.52293(7) 0.0218 1.0000 Uani . . .
C21 C 0.8462(3) 0.5975(3) 0.53838(7) 0.0252 1.0000 Uani . . .
C22 C 0.8535(4) 0.5929(4) 0.56688(8) 0.0378 1.0000 Uani . . .
C23 C 0.9479(4) 0.5546(5) 0.57809(9) 0.0517 1.0000 Uani . . .
C24 C 1.0321(4) 0.5211(4) 0.56193(9) 0.0439 1.0000 Uani . . .
C25 C 1.0219(3) 0.5274(3) 0.53370(8) 0.0277 1.0000 Uani . . .
C26 C 1.1040(3) 0.4956(3) 0.51375(8) 0.0257 1.0000 Uani . . .
C27 C 1.2072(3) 0.4582(3) 0.52053(11) 0.0397 1.0000 Uani . . .
C28 C 1.2769(3) 0.4318(4) 0.50013(12) 0.0475 1.0000 Uani . . .
C29 C 1.2449(4) 0.4389(4) 0.47337(11) 0.0417 1.0000 Uani . . .
C30 C 1.1425(3) 0.4777(3) 0.46744(9) 0.0333 1.0000 Uani . . .
Co2 Co 0.42210(3) 0.06337(3) 0.503478(16) 0.0163 1.0000 Uani . . .
N7 N 0.4868(2) 0.2140(2) 0.50603(6) 0.0197 1.0000 Uani . . .
N8 N 0.4328(2) 0.0939(2) 0.46607(6) 0.0190 1.0000 Uani . . .
N9 N 0.3609(2) -0.0772(2) 0.48814(6) 0.0207 1.0000 Uani . . .
N10 N 0.2644(2) 0.1173(2) 0.51215(6) 0.0183 1.0000 Uani . . .
N11 N 0.4148(2) 0.0331(2) 0.54158(6) 0.0177 1.0000 Uani . . .
N12 N 0.5760(2) -0.0050(2) 0.50971(6) 0.0201 1.0000 Uani . . .
C31 C 0.5125(3) 0.2687(3) 0.52868(8) 0.0280 1.0000 Uani . . .
C32 C 0.5570(3) 0.3718(3) 0.52778(9) 0.0340 1.0000 Uani . . .
C33 C 0.5731(3) 0.4195(3) 0.50261(10) 0.0358 1.0000 Uani . . .
C34 C 0.5478(3) 0.3645(3) 0.47909(9) 0.0316 1.0000 Uani . . .
C35 C 0.5040(2) 0.2610(3) 0.48130(7) 0.0209 1.0000 Uani . . .
C36 C 0.4742(3) 0.1910(3) 0.45814(7) 0.0220 1.0000 Uani . . .
C37 C 0.4866(3) 0.2148(4) 0.43074(8) 0.0354 1.0000 Uani . . .
C38 C 0.4539(4) 0.1390(4) 0.41176(9) 0.0398 1.0000 Uani . . .
C39 C 0.4124(3) 0.0398(4) 0.42016(8) 0.0330 1.0000 Uani . . .
C40 C 0.4030(3) 0.0187(3) 0.44751(7) 0.0245 1.0000 Uani . . .
C41 C 0.3623(3) -0.0807(3) 0.46085(7) 0.0223 1.0000 Uani . . .
C42 C 0.3286(3) -0.1715(3) 0.44629(8) 0.0297 1.0000 Uani . . .
C43 C 0.2945(3) -0.2605(3) 0.46072(8) 0.0342 1.0000 Uani . . .
C44 C 0.2909(3) -0.2573(3) 0.48906(8) 0.0281 1.0000 Uani . . .
C45 C 0.3252(3) -0.1639(3) 0.50185(8) 0.0235 1.0000 Uani . . .
C46 C 0.1935(3) 0.1626(3) 0.49502(8) 0.0250 1.0000 Uani . . .
C47 C 0.0900(3) 0.1912(3) 0.50327(9) 0.0333 1.0000 Uani . . .
C48 C 0.0604(3) 0.1745(4) 0.53001(9) 0.0366 1.0000 Uani . . .
C49 C 0.1337(3) 0.1279(3) 0.54789(8) 0.0317 1.0000 Uani . . .
C50 C 0.2353(3) 0.0996(3) 0.53820(7) 0.0209 1.0000 Uani . . .
C51 C 0.3223(3) 0.0526(3) 0.55525(7) 0.0197 1.0000 Uani . . .
C52 C 0.3157(3) 0.0285(3) 0.58290(8) 0.0292 1.0000 Uani . . .
C53 C 0.4049(3) -0.0123(3) 0.59615(8) 0.0314 1.0000 Uani . . .
C54 C 0.4999(3) -0.0291(3) 0.58200(7) 0.0281 1.0000 Uani . . .
C55 C 0.5034(3) -0.0069(3) 0.55421(7) 0.0191 1.0000 Uani . . .
C56 C 0.5969(3) -0.0228(3) 0.53612(7) 0.0189 1.0000 Uani . . .
C57 C 0.6986(3) -0.0553(3) 0.54526(8) 0.0270 1.0000 Uani . . .
C58 C 0.7800(3) -0.0709(3) 0.52592(9) 0.0316 1.0000 Uani . . .
C59 C 0.7581(3) -0.0557(3) 0.49875(8) 0.0287 1.0000 Uani . . .
C60 C 0.6552(3) -0.0219(3) 0.49136(8) 0.0236 1.0000 Uani . . .
N13 N 1.0374(10) 0.8506(7) 0.55952(15) 0.1479 1.0000 Uani . . .
C61 C 1.0125(7) 0.8812(6) 0.58070(18) 0.0894 1.0000 Uani . . .
C62 C 0.9807(6) 0.9253(7) 0.60728(17) 0.0898 1.0000 Uani . . .
N14 N 0.7053(7) 0.8936(6) 0.42874(12) 0.1040 1.0000 Uani . . .
C63 C 0.7273(6) 0.9527(5) 0.41240(12) 0.0643 1.0000 Uani . . .
C64 C 0.7559(8) 1.0266(5) 0.39147(15) 0.0887 1.0000 Uani . . .
N15 N 0.5594(6) 0.5435(5) 0.43080(12) 0.0875 1.0000 Uani . . .
C65 C 0.5595(4) 0.5806(4) 0.40943(10) 0.0493 1.0000 Uani . . .
C66 C 0.5652(5) 0.6318(5) 0.38337(12) 0.0608 1.0000 Uani . . .
N16 N 0.3546(7) 0.7101(6) 0.56092(16) 0.1201 1.0000 Uani . . .
C67 C 0.3632(7) 0.6955(5) 0.58364(16) 0.0848 1.0000 Uani . . .
C68 C 0.3727(6) 0.6764(5) 0.61198(14) 0.0698 1.0000 Uani . . .
P1 P 1.23088(10) 0.69106(12) 0.37924(3) 0.0481 1.0000 Uani . . .
F1 F 1.3081(3) 0.7985(3) 0.37675(6) 0.0641 1.0000 Uani . . .
F2 F 1.1588(3) 0.5825(3) 0.38238(7) 0.0631 1.0000 Uani . . .
F3 F 1.1449(4) 0.7359(3) 0.35820(9) 0.1006 1.0000 Uani . . .
F4 F 1.1638(2) 0.7467(3) 0.40304(7) 0.0677 1.0000 Uani . . .
F5 F 1.3128(2) 0.6444(3) 0.40084(6) 0.0516 1.0000 Uani . . .
F6 F 1.2989(3) 0.6385(3) 0.35486(6) 0.0649 1.0000 Uani . . .
P2 P 0.79706(19) 0.22845(17) 0.57921(5) 0.0373 0.518(4) Uani D U P
F7 F 0.8037(3) 0.2784(3) 0.60903(7) 0.0521 0.518(4) Uani D U P
F8 F 0.7920(3) 0.1786(3) 0.54934(6) 0.0443 0.518(4) Uani D U P
F9 F 0.8079(4) 0.3431(3) 0.56477(8) 0.0686 0.518(4) Uani D U P
F10 F 0.9245(2) 0.2099(4) 0.57912(8) 0.0669 0.518(4) Uani D U P
F11 F 0.7806(4) 0.1140(3) 0.59341(8) 0.0607 0.518(4) Uani D U P
F12 F 0.6685(2) 0.2364(4) 0.57838(8) 0.0530 0.518(4) Uani D U P
P102 P 0.79432(19) 0.23088(18) 0.57839(5) 0.0361 0.482(4) Uani D U P
F107 F 0.7899(4) 0.2370(4) 0.61073(6) 0.0507 0.482(4) Uani D U P
F108 F 0.7984(4) 0.2262(4) 0.54603(6) 0.0510 0.482(4) Uani D U P
F109 F 0.9105(3) 0.2863(3) 0.57674(9) 0.0498 0.482(4) Uani D U P
F110 F 0.7335(3) 0.3442(3) 0.57626(10) 0.0654 0.482(4) Uani D U P
F111 F 0.6807(3) 0.1703(3) 0.57985(9) 0.0513 0.482(4) Uani D U P
F112 F 0.8478(3) 0.1137(3) 0.57862(10) 0.0600 0.482(4) Uani D U P
P3 P 0.32263(10) 0.34788(9) 0.60026(2) 0.0349 1.0000 Uani . . .
F13 F 0.3845(4) 0.4422(2) 0.58551(7) 0.0816 1.0000 Uani . . .
F14 F 0.2632(3) 0.2514(3) 0.61598(8) 0.0730 1.0000 Uani . . .
F15 F 0.2181(3) 0.4238(3) 0.60300(7) 0.0696 1.0000 Uani . . .
F16 F 0.3628(3) 0.3920(3) 0.62918(6) 0.0626 1.0000 Uani . . .
F17 F 0.4267(2) 0.2725(2) 0.59776(6) 0.0506 1.0000 Uani . . .
F18 F 0.2810(3) 0.3038(3) 0.57187(7) 0.0760 1.0000 Uani . . .
P4 P 0.09589(15) 0.21283(15) 0.41386(4) 0.0368 0.663(5) Uani D U P
F19 F 0.1498(3) 0.2155(3) 0.38444(7) 0.0603 0.663(5) Uani D U P
F20 F 0.0426(3) 0.2100(3) 0.44336(6) 0.0539 0.663(5) Uani D U P
F21 F 0.2086(2) 0.2561(3) 0.42528(8) 0.0613 0.663(5) Uani D U P
F22 F 0.0548(4) 0.3346(2) 0.41141(7) 0.0645 0.663(5) Uani D U P
F23 F -0.0177(2) 0.1741(4) 0.40198(8) 0.0642 0.663(5) Uani D U P
F24 F 0.1277(3) 0.0883(2) 0.41552(7) 0.0570 0.663(5) Uani D U P
P104 P 0.0915(3) 0.2228(3) 0.41282(8) 0.0443 0.337(5) Uani D U P
F119 F 0.1439(6) 0.1986(6) 0.38387(11) 0.0560 0.337(5) Uani D U P
F120 F 0.0397(6) 0.2471(6) 0.44186(10) 0.0521 0.337(5) Uani D U P
F121 F 0.2068(4) 0.1953(6) 0.42553(15) 0.0605 0.337(5) Uani D U P
F122 F 0.0567(7) 0.0998(4) 0.41694(14) 0.0678 0.337(5) Uani D U P
F123 F -0.0245(4) 0.2454(7) 0.39990(14) 0.0567 0.337(5) Uani D U P
F124 F 0.1168(6) 0.3475(4) 0.40784(13) 0.0514 0.337(5) Uani D U P
H11 H 1.0209 0.7675 0.5146 0.0298 1.0000 Uiso R . .
H21 H 1.0765 0.9410 0.5040 0.0335 1.0000 Uiso R . .
H31 H 1.0705 0.9996 0.4579 0.0402 1.0000 Uiso R . .
H41 H 1.0034 0.8818 0.4256 0.0332 1.0000 Uiso R . .
H71 H 0.9330 0.7488 0.3957 0.0338 1.0000 Uiso R . .
H81 H 0.8584 0.5997 0.3714 0.0374 1.0000 Uiso R . .
H91 H 0.8161 0.4439 0.3950 0.0335 1.0000 Uiso R . .
H121 H 0.7837 0.2967 0.4214 0.0296 1.0000 Uiso R . .
H131 H 0.7547 0.1548 0.4524 0.0350 1.0000 Uiso R . .
H151 H 0.8474 0.3549 0.5123 0.0292 1.0000 Uiso R . .
H161 H 0.7005 0.6812 0.4615 0.0287 1.0000 Uiso R . .
H171 H 0.5329 0.7392 0.4794 0.0331 1.0000 Uiso R . .
H181 H 0.5085 0.7290 0.5256 0.0371 1.0000 Uiso R . .
H191 H 0.6494 0.6700 0.5537 0.0325 1.0000 Uiso R . .
H221 H 0.7953 0.6153 0.5774 0.0461 1.0000 Uiso R . .
H231 H 0.9534 0.5482 0.5971 0.0620 1.0000 Uiso R . .
H241 H 1.0944 0.4931 0.5698 0.0532 1.0000 Uiso R . .
H271 H 1.2290 0.4518 0.5387 0.0479 1.0000 Uiso R . .
H281 H 1.3463 0.4078 0.5044 0.0570 1.0000 Uiso R . .
H291 H 1.2905 0.4183 0.4590 0.0501 1.0000 Uiso R . .
H301 H 1.1199 0.4840 0.4497 0.0398 1.0000 Uiso R . .
H311 H 0.5001 0.2361 0.5456 0.0334 1.0000 Uiso R . .
H321 H 0.5749 0.4084 0.5437 0.0410 1.0000 Uiso R . .
H331 H 0.6013 0.4887 0.5015 0.0430 1.0000 Uiso R . .
H341 H 0.5592 0.3963 0.4623 0.0383 1.0000 Uiso R . .
H371 H 0.5172 0.2802 0.4250 0.0435 1.0000 Uiso R . .
H381 H 0.4588 0.1548 0.3931 0.0479 1.0000 Uiso R . .
H391 H 0.3926 -0.0124 0.4073 0.0393 1.0000 Uiso R . .
H421 H 0.3293 -0.1724 0.4271 0.0357 1.0000 Uiso R . .
H431 H 0.2742 -0.3237 0.4513 0.0426 1.0000 Uiso R . .
H441 H 0.2673 -0.3166 0.4991 0.0341 1.0000 Uiso R . .
H451 H 0.3233 -0.1584 0.5206 0.0277 1.0000 Uiso R . .
H461 H 0.2145 0.1753 0.4771 0.0296 1.0000 Uiso R . .
H481 H -0.0075 0.1935 0.5358 0.0441 1.0000 Uiso R . .
H491 H 0.1168 0.1139 0.5658 0.0378 1.0000 Uiso R . .
H521 H 0.2508 0.0394 0.5923 0.0356 1.0000 Uiso R . .
H531 H 0.4023 -0.0282 0.6143 0.0380 1.0000 Uiso R . .
H541 H 0.5623 -0.0557 0.5908 0.0336 1.0000 Uiso R . .
H571 H 0.7110 -0.0650 0.5635 0.0319 1.0000 Uiso R . .
H581 H 0.8499 -0.0908 0.5313 0.0378 1.0000 Uiso R . .
H591 H 0.8108 -0.0692 0.4856 0.0352 1.0000 Uiso R . .
H601 H 0.6399 -0.0118 0.4729 0.0282 1.0000 Uiso R . .
H622 H 0.9421 0.8709 0.6176 0.1341 1.0000 Uiso R . .
H621 H 1.0452 0.9481 0.6170 0.1338 1.0000 Uiso R . .
H623 H 0.9340 0.9876 0.6042 0.1341 1.0000 Uiso R . .
H642 H 0.7125 1.0911 0.3930 0.1341 1.0000 Uiso R . .
H641 H 0.8314 1.0456 0.3938 0.1340 1.0000 Uiso R . .
H643 H 0.7463 0.9956 0.3738 0.1342 1.0000 Uiso R . .
H681 H 0.3026 0.6724 0.6199 0.1066 1.0000 Uiso R . .
H683 H 0.4105 0.7352 0.6206 0.1056 1.0000 Uiso R . .
H682 H 0.4109 0.6098 0.6155 0.1060 1.0000 Uiso R . .
H663 H 0.4980 0.6662 0.3784 0.0922 1.0000 Uiso R . .
H661 H 0.5842 0.5798 0.3697 0.0923 1.0000 Uiso R . .
H662 H 0.6216 0.6851 0.3841 0.0921 1.0000 Uiso R . .
H141 H 0.7848 0.1863 0.4989 0.0348 1.0000 Uiso R . .
H471 H 0.0413 0.2216 0.4909 0.0419 1.0000 Uiso R . .

loop_
_atom_site_aniso_label
_atom_site_aniso_U_11
_atom_site_aniso_U_22
_atom_site_aniso_U_33
_atom_site_aniso_U_23
_atom_site_aniso_U_13
_atom_site_aniso_U_12
Co1 0.0152(2) 0.0164(2) 0.0255(2) 0.00083(17) -0.00166(17) -0.00013(17)
N1 0.0171(13) 0.0232(14) 0.0228(15) 0.0026(11) 0.0023(11) 0.0030(11)
N2 0.0159(13) 0.0200(13) 0.0226(14) -0.0008(11) 0.0009(11) 0.0024(10)
N3 0.0162(13) 0.0219(14) 0.0224(15) -0.0029(11) -0.0046(10) 0.0009(10)
N4 0.0239(14) 0.0149(12) 0.0201(14) 0.0003(10) 0.0003(11) -0.0041(11)
N5 0.0179(13) 0.0179(14) 0.0297(16) 0.0022(11) -0.0053(11) -0.0035(11)
N6 0.0208(14) 0.0203(14) 0.0379(18) 0.0002(12) -0.0022(13) -0.0004(11)
C1 0.0199(16) 0.0264(17) 0.0279(19) 0.0017(14) 0.0010(13) 0.0037(13)
C2 0.0226(17) 0.0275(19) 0.034(2) -0.0041(15) 0.0026(14) -0.0036(14)
C3 0.033(2) 0.0224(17) 0.041(2) 0.0031(16) 0.0091(17) -0.0104(15)
C4 0.0276(18) 0.0277(18) 0.0283(19) 0.0061(14) 0.0067(14) -0.0039(14)
C5 0.0157(14) 0.0238(16) 0.0268(17) 0.0015(13) 0.0026(12) 0.0017(12)
C6 0.0190(15) 0.0216(16) 0.0273(18) 0.0014(13) 0.0045(13) 0.0007(12)
C7 0.0292(18) 0.0285(18) 0.0288(19) 0.0050(15) 0.0019(14) 0.0019(14)
C8 0.033(2) 0.037(2) 0.0226(18) 0.0010(15) -0.0020(15) 0.0002(16)
C9 0.0291(18) 0.0281(18) 0.0282(19) -0.0022(14) -0.0047(14) -0.0023(14)
C10 0.0168(15) 0.0241(16) 0.0259(17) -0.0018(13) -0.0010(13) 0.0013(12)
C11 0.0179(15) 0.0230(16) 0.0226(16) -0.0032(13) -0.0036(12) 0.0029(12)
C12 0.0266(17) 0.0247(17) 0.0250(17) -0.0067(13) -0.0019(13) -0.0042(14)
C13 0.0305(19) 0.0218(17) 0.035(2) -0.0058(15) -0.0010(16) -0.0036(14)
C14 0.0304(19) 0.0232(17) 0.031(2) 0.0039(15) 0.0023(16) 0.0026(14)
C15 0.0201(16) 0.0289(18) 0.0250(17) 0.0007(14) -0.0021(13) 0.0014(14)
C16 0.0241(16) 0.0193(16) 0.0281(18) 0.0043(13) 0.0021(14) -0.0015(12)
C17 0.0230(17) 0.0220(17) 0.040(2) 0.0044(15) -0.0023(15) 0.0023(14)
C18 0.0234(17) 0.0252(18) 0.042(2) -0.0072(16) 0.0110(16) 0.0015(14)
C19 0.0279(18) 0.0248(17) 0.0263(18) -0.0082(14) 0.0062(14) -0.0031(14)
C20 0.0246(17) 0.0168(15) 0.0241(17) -0.0007(12) 0.0010(13) -0.0039(13)
C21 0.0276(17) 0.0280(17) 0.0201(16) 0.0013(13) 0.0028(13) -0.0086(14)
C22 0.035(2) 0.055(3) 0.023(2) 0.0001(17) 0.0053(16) -0.0023(19)
C23 0.051(3) 0.081(4) 0.023(2) 0.008(2) -0.0067(19) -0.008(3)
C24 0.037(2) 0.057(3) 0.038(2) 0.014(2) -0.0162(19) -0.003(2)
C25 0.0283(18) 0.0249(17) 0.0297(19) 0.0058(14) -0.0079(15) -0.0014(14)
C26 0.0220(17) 0.0206(16) 0.0344(19) 0.0061(14) -0.0095(14) -0.0011(13)
C27 0.0262(19) 0.032(2) 0.061(3) 0.0089(19) -0.0172(19) 0.0041(16)
C28 0.0223(19) 0.037(2) 0.084(4) 0.000(2) -0.003(2) 0.0069(16)
C29 0.031(2) 0.034(2) 0.060(3) -0.005(2) 0.007(2) 0.0050(17)
C30 0.033(2) 0.0232(18) 0.043(2) -0.0005(16) 0.0021(17) -0.0005(15)
Co2 0.0154(2) 0.01486(19) 0.0187(2) -0.00116(16) -0.00082(16) -0.00065(16)
N7 0.0166(12) 0.0163(12) 0.0263(15) 0.0022(11) -0.0004(11) 0.0011(10)
N8 0.0168(13) 0.0220(13) 0.0183(14) -0.0014(11) -0.0008(10) 0.0021(10)
N9 0.0184(13) 0.0245(14) 0.0193(14) -0.0015(11) -0.0023(10) 0.0021(11)
N10 0.0197(13) 0.0165(12) 0.0188(14) -0.0037(10) 0.0028(10) -0.0006(10)
N11 0.0206(13) 0.0143(12) 0.0183(13) -0.0004(10) 0.0001(10) -0.0021(10)
N12 0.0206(14) 0.0150(13) 0.0246(15) 0.0024(10) -0.0033(11) -0.0025(11)
C31 0.0267(17) 0.0246(17) 0.033(2) -0.0047(14) -0.0063(15) 0.0037(14)
C32 0.0266(18) 0.0286(19) 0.047(2) -0.0121(17) -0.0068(16) -0.0022(15)
C33 0.0227(17) 0.0177(16) 0.067(3) -0.0044(18) 0.0000(19) -0.0076(14)
C34 0.0261(17) 0.0227(18) 0.046(2) 0.0111(16) 0.0127(16) 0.0027(14)
C35 0.0129(13) 0.0218(15) 0.0279(18) 0.0037(13) 0.0038(12) 0.0015(11)
C36 0.0199(15) 0.0234(16) 0.0226(17) 0.0063(13) 0.0017(12) 0.0008(13)
C37 0.034(2) 0.042(2) 0.030(2) 0.0128(17) 0.0089(16) 0.0027(17)
C38 0.046(2) 0.050(3) 0.0238(19) 0.0126(18) 0.0055(17) 0.008(2)
C39 0.038(2) 0.041(2) 0.0191(17) -0.0029(15) -0.0058(15) 0.0000(17)
C40 0.0205(16) 0.0322(18) 0.0210(17) -0.0007(14) 0.0015(13) 0.0030(14)
C41 0.0219(16) 0.0282(17) 0.0169(16) -0.0035(13) -0.0020(13) 0.0021(13)
C42 0.037(2) 0.0310(19) 0.0213(17) -0.0067(14) -0.0051(15) -0.0071(16)
C43 0.035(2) 0.036(2) 0.032(2) -0.0136(17) -0.0038(16) -0.0077(16)
C44 0.0238(17) 0.0287(18) 0.032(2) -0.0018(15) 0.0021(14) -0.0040(14)
C45 0.0202(15) 0.0305(17) 0.0198(16) 0.0006(14) 0.0048(13) 0.0023(13)
C46 0.0208(16) 0.0276(18) 0.0266(19) 0.0027(14) -0.0007(14) -0.0021(14)
C47 0.0233(17) 0.040(2) 0.037(2) 0.0002(18) -0.0015(17) 0.0089(15)
C48 0.0196(17) 0.053(3) 0.037(2) -0.0060(19) 0.0019(15) 0.0063(17)
C49 0.0268(18) 0.040(2) 0.0279(19) -0.0057(16) 0.0067(15) 0.0013(16)
C50 0.0217(15) 0.0235(16) 0.0176(15) -0.0039(12) 0.0037(12) -0.0019(12)
C51 0.0220(15) 0.0183(15) 0.0188(15) -0.0004(12) 0.0015(12) -0.0023(12)
C52 0.0318(19) 0.035(2) 0.0208(18) 0.0017(14) 0.0080(14) -0.0028(15)
C53 0.042(2) 0.036(2) 0.0164(16) 0.0049(14) -0.0019(15) -0.0027(16)
C54 0.0350(19) 0.0320(19) 0.0173(16) 0.0044(14) -0.0046(14) -0.0004(15)
C55 0.0213(15) 0.0171(14) 0.0188(16) -0.0016(11) -0.0022(12) 0.0016(12)
C56 0.0207(15) 0.0144(14) 0.0216(16) -0.0012(12) -0.0031(12) 0.0008(12)
C57 0.0260(18) 0.0211(16) 0.034(2) 0.0017(14) -0.0076(14) 0.0054(14)
C58 0.0208(17) 0.0266(19) 0.047(2) -0.0039(16) -0.0036(16) 0.0020(14)
C59 0.0244(17) 0.0254(17) 0.036(2) -0.0027(15) 0.0074(15) 0.0033(14)
C60 0.0249(17) 0.0190(16) 0.0269(18) -0.0002(13) 0.0017(13) -0.0034(13)
N13 0.286(13) 0.098(6) 0.060(4) -0.018(4) -0.062(6) 0.035(7)
C61 0.124(6) 0.060(4) 0.084(5) 0.011(4) -0.065(5) -0.019(4)
C62 0.064(4) 0.110(6) 0.095(6) -0.002(5) -0.026(4) 0.010(4)
N14 0.175(8) 0.092(5) 0.045(3) 0.006(3) 0.026(4) 0.013(5)
C63 0.089(4) 0.062(4) 0.042(3) -0.012(3) 0.005(3) 0.019(3)
C64 0.147(8) 0.051(3) 0.068(4) -0.012(3) 0.000(4) -0.015(4)
N15 0.129(5) 0.078(4) 0.055(3) 0.021(3) -0.017(3) -0.006(4)
C65 0.057(3) 0.051(3) 0.040(3) 0.013(2) -0.009(2) -0.008(2)
C66 0.050(3) 0.077(4) 0.055(3) 0.032(3) 0.011(2) 0.008(3)
N16 0.166(7) 0.104(5) 0.090(5) 0.050(4) 0.070(5) 0.052(5)
C67 0.122(6) 0.042(3) 0.090(5) 0.015(3) 0.064(5) 0.024(3)
C68 0.089(4) 0.044(3) 0.076(4) -0.018(3) 0.032(3) -0.003(3)
P1 0.0432(6) 0.0697(8) 0.0313(6) -0.0211(6) -0.0102(5) 0.0001(6)
F1 0.101(3) 0.0607(19) 0.0309(14) -0.0084(13) 0.0035(15) 0.0004(18)
F2 0.0620(19) 0.071(2) 0.0562(19) -0.0193(16) -0.0087(15) -0.0194(16)
F3 0.131(4) 0.084(3) 0.088(3) -0.035(2) -0.083(3) 0.027(2)
F4 0.0386(15) 0.101(3) 0.063(2) -0.0427(19) -0.0020(14) -0.0005(16)
F5 0.0424(15) 0.077(2) 0.0354(14) -0.0074(13) -0.0030(11) -0.0039(14)
F6 0.092(2) 0.074(2) 0.0292(14) -0.0208(14) 0.0182(15) -0.0052(18)
P2 0.0373(13) 0.0550(14) 0.0197(12) -0.0025(12) 0.0091(13) -0.0005(13)
F7 0.047(2) 0.076(3) 0.033(2) -0.019(2) 0.010(2) -0.016(3)
F8 0.052(2) 0.057(3) 0.0238(19) -0.007(2) 0.0103(18) -0.024(2)
F9 0.089(3) 0.063(2) 0.054(3) 0.005(2) 0.015(3) -0.021(3)
F10 0.0423(19) 0.106(3) 0.052(3) -0.012(3) 0.006(2) 0.011(3)
F11 0.074(3) 0.062(2) 0.045(3) 0.012(2) 0.012(2) 0.010(2)
F12 0.0404(18) 0.079(3) 0.040(2) 0.012(2) -0.001(2) 0.018(2)
P102 0.0322(13) 0.0487(14) 0.0272(13) -0.0002(14) 0.0048(15) -0.0020(12)
F107 0.048(3) 0.073(3) 0.0312(18) -0.006(2) 0.005(2) -0.025(3)
F108 0.052(3) 0.072(3) 0.0290(18) 0.002(2) 0.006(2) -0.013(3)
F109 0.048(2) 0.059(3) 0.043(2) -0.012(2) 0.020(2) -0.021(2)
F110 0.058(3) 0.076(3) 0.062(3) -0.008(3) -0.001(3) 0.028(2)
F111 0.044(2) 0.062(3) 0.048(3) 0.004(2) 0.009(2) -0.011(2)
F112 0.056(3) 0.062(2) 0.062(3) 0.003(2) -0.011(3) 0.017(2)
P3 0.0477(6) 0.0291(5) 0.0279(5) 0.0030(4) -0.0113(4) 0.0063(4)
F13 0.146(4) 0.0344(15) 0.064(2) 0.0002(14) 0.028(2) -0.0172(19)
F14 0.069(2) 0.0492(18) 0.100(3) 0.0152(17) 0.035(2) 0.0010(16)
F15 0.075(2) 0.067(2) 0.067(2) -0.0123(16) -0.0281(17) 0.0424(18)
F16 0.075(2) 0.081(2) 0.0327(15) -0.0193(14) -0.0178(14) 0.0237(17)
F17 0.0519(16) 0.0597(17) 0.0402(15) 0.0027(12) -0.0002(12) 0.0166(13)
F18 0.110(3) 0.0563(19) 0.061(2) -0.0192(16) -0.048(2) 0.0198(19)
P4 0.0409(10) 0.0448(10) 0.0246(9) 0.0101(8) 0.0025(8) 0.0085(8)
F19 0.083(3) 0.062(2) 0.0359(19) 0.0085(19) 0.0212(18) 0.002(2)
F20 0.061(2) 0.070(3) 0.0304(17) 0.0164(18) 0.0148(16) 0.023(2)
F21 0.0498(19) 0.070(3) 0.064(2) -0.017(2) 0.0014(18) -0.001(2)
F22 0.088(3) 0.057(2) 0.048(2) 0.0105(19) 0.013(2) 0.027(2)
F23 0.050(2) 0.085(3) 0.058(2) -0.019(2) -0.0046(18) 0.001(2)
F24 0.070(3) 0.0511(17) 0.050(2) 0.0218(18) 0.016(2) 0.0140(19)
P104 0.0493(19) 0.0561(18) 0.0275(17) 0.0163(16) 0.0035(16) 0.0077(17)
F119 0.074(3) 0.059(3) 0.034(3) 0.005(3) 0.014(3) -0.006(3)
F120 0.059(3) 0.066(4) 0.032(3) 0.013(3) 0.011(2) 0.008(3)
F121 0.050(3) 0.079(4) 0.052(3) 0.009(3) 0.001(3) 0.018(3)
F122 0.091(4) 0.057(3) 0.055(3) 0.017(3) 0.019(3) 0.008(3)
F123 0.052(3) 0.079(4) 0.040(3) 0.014(3) -0.005(2) 0.002(3)
F124 0.061(3) 0.057(2) 0.036(3) 0.011(3) 0.014(3) -0.003(3)

loop_
_atom_type_symbol
_atom_type_scat_dispersion_real
_atom_type_scat_dispersion_imag
_atom_type_scat_Cromer_Mann_a1
_atom_type_scat_Cromer_Mann_b1
_atom_type_scat_Cromer_Mann_a2
_atom_type_scat_Cromer_Mann_b2
_atom_type_scat_Cromer_Mann_a3
_atom_type_scat_Cromer_Mann_b3
_atom_type_scat_Cromer_Mann_a4
_atom_type_scat_Cromer_Mann_b4
_atom_type_scat_Cromer_Mann_c
_atom_type_scat_source
C 0.0033 0.0016 2.3100 20.8439 1.0200 10.2075 1.5886 0.5687 0.8650 51.6512 0.2156 'International Tables Vol C 4.2.6.8 and 6.1.1.4'
H 0.0000 0.0000 0.4930 10.5109 0.3229 26.1257 0.1402 3.1424 0.0408 57.7998 0.0030 'International Tables Vol C 4.2.6.8 and 6.1.1.4'
N 0.0061 0.0033 12.2126 0.0057 3.1322 9.8933 2.0125 28.9975 1.1663 0.5826 -11.5290 'International Tables Vol C 4.2.6.8 and 6.1.1.4'
F 0.0171 0.0103 3.5392 10.2825 2.6412 4.2944 1.5170 0.2615 1.0243 26.1476 0.2776 'International Tables Vol C 4.2.6.8 and 6.1.1.4'
P 0.1023 0.0942 6.4345 1.9067 4.1791 27.1570 1.7800 0.5260 1.4908 68.1645 1.1149 'International Tables Vol C 4.2.6.8 and 6.1.1.4'
Co 0.3494 0.9721 12.2841 4.2791 7.3409 0.2784 4.0034 13.5359 2.3488 71.1692 1.0118 'International Tables Vol C 4.2.6.8 and 6.1.1.4'

loop_
_geom_angle_atom_site_label_1
_geom_angle_atom_site_label_2
_geom_angle_atom_site_label_3
_geom_angle
_geom_angle_publ_flag
N1 Co1 N2 80.59(12) yes
N1 Co1 N3 161.63(12) yes
N2 Co1 N3 81.09(12) yes
N1 Co1 N4 90.49(11) yes
N2 Co1 N4 99.07(12) yes
N3 Co1 N4 93.67(11) yes
N1 Co1 N5 99.33(12) yes
N2 Co1 N5 178.68(13) yes
N3 Co1 N5 99.02(12) yes
N4 Co1 N5 79.61(12) yes
N1 Co1 N6 91.73(11) yes
N2 Co1 N6 101.67(13) yes
N3 Co1 N6 90.69(11) yes
N4 Co1 N6 159.23(12) yes
N5 Co1 N6 79.65(13) yes
Co1 N1 C1 127.7(2) yes
Co1 N1 C5 113.8(2) yes
C1 N1 C5 118.5(3) yes
Co1 N2 C6 120.1(2) yes
Co1 N2 C10 119.5(2) yes
C6 N2 C10 120.4(3) yes
Co1 N3 C11 112.5(2) yes
Co1 N3 C15 129.1(2) yes
C11 N3 C15 118.3(3) yes
Co1 N4 C16 128.7(2) yes
Co1 N4 C20 112.1(2) yes
C16 N4 C20 119.1(3) yes
Co1 N5 C21 119.8(2) yes
Co1 N5 C25 119.6(3) yes
C21 N5 C25 120.6(3) yes
Co1 N6 C26 111.7(2) yes
Co1 N6 C30 128.4(3) yes
C26 N6 C30 119.8(3) yes
N1 C1 C2 122.8(3) yes
N1 C1 H11 118.1 no
C2 C1 H11 119.1 no
C1 C2 C3 118.6(4) yes
C1 C2 H21 119.7 no
C3 C2 H21 121.7 no
C2 C3 C4 119.1(3) yes
C2 C3 H31 121.8 no
C4 C3 H31 119.1 no
C3 C4 C5 119.1(4) yes
C3 C4 H41 120.0 no
C5 C4 H41 120.8 no
C4 C5 N1 122.0(3) yes
C4 C5 C6 125.1(3) yes
N1 C5 C6 112.9(3) yes
C5 C6 N2 112.5(3) yes
C5 C6 C7 126.1(3) yes
N2 C6 C7 121.4(3) yes
C6 C7 C8 118.0(3) yes
C6 C7 H71 121.1 no
C8 C7 H71 121.0 no
C7 C8 C9 119.6(4) yes
C7 C8 H81 121.6 no
C9 C8 H81 118.8 no
C8 C9 C10 119.3(3) yes
C8 C9 H91 120.2 no
C10 C9 H91 120.5 no
C9 C10 N2 121.3(3) yes
C9 C10 C11 125.6(3) yes
N2 C10 C11 113.1(3) yes
C10 C11 N3 113.7(3) yes
C10 C11 C12 124.5(3) yes
N3 C11 C12 121.7(3) yes
C11 C12 C13 118.7(3) yes
C11 C12 H121 119.0 no
C13 C12 H121 122.3 no
C12 C13 C14 119.8(3) yes
C12 C13 H131 119.7 no
C14 C13 H131 120.5 no
C13 C14 C15 118.3(4) yes
C13 C14 H141 121.2 no
C15 C14 H141 120.5 no
C14 C15 N3 123.3(4) yes
C14 C15 H151 118.8 no
N3 C15 H151 117.9 no
N4 C16 C17 122.2(4) yes
N4 C16 H161 117.0 no
C17 C16 H161 120.8 no
C16 C17 C18 119.1(4) yes
C16 C17 H171 121.9 no
C18 C17 H171 119.0 no
C17 C18 C19 119.5(3) yes
C17 C18 H181 120.8 no
C19 C18 H181 119.7 no
C18 C19 C20 118.4(3) yes
C18 C19 H191 121.7 no
C20 C19 H191 119.9 no
C19 C20 N4 121.6(3) yes
C19 C20 C21 123.7(3) yes
N4 C20 C21 114.7(3) yes
C20 C21 N5 113.6(3) yes
C20 C21 C22 125.3(3) yes
N5 C21 C22 121.1(4) yes
C21 C22 C23 117.9(4) yes
C21 C22 H221 119.7 no
C23 C22 H221 122.4 no
C22 C23 C24 121.0(4) yes
C22 C23 H231 119.3 no
C24 C23 H231 119.7 no
C23 C24 C25 119.4(4) yes
C23 C24 H241 119.9 no
C25 C24 H241 120.7 no
C24 C25 N5 120.1(4) yes
C24 C25 C26 126.1(4) yes
N5 C25 C26 113.9(3) yes
C25 C26 N6 115.1(3) yes
C25 C26 C27 124.1(4) yes
N6 C26 C27 120.8(4) yes
C26 C27 C28 118.7(4) yes
C26 C27 H271 121.2 no
C28 C27 H271 120.1 no
C27 C28 C29 120.6(4) yes
C27 C28 H281 119.5 no
C29 C28 H281 120.0 no
C28 C29 C30 119.0(4) yes
C28 C29 H291 122.0 no
C30 C29 H291 118.9 no
C29 C30 N6 121.1(4) yes
C29 C30 H301 120.4 no
N6 C30 H301 118.5 no
N7 Co2 N8 81.33(13) yes
N7 Co2 N9 161.84(12) yes
N8 Co2 N9 80.51(13) yes
N7 Co2 N10 93.53(11) yes
N8 Co2 N10 101.52(11) yes
N9 Co2 N10 90.10(11) yes
N7 Co2 N11 97.88(12) yes
N8 Co2 N11 178.63(12) yes
N9 Co2 N11 100.28(12) yes
N10 Co2 N11 79.62(11) yes
N7 Co2 N12 90.17(11) yes
N8 Co2 N12 99.17(12) yes
N9 Co2 N12 92.69(11) yes
N10 Co2 N12 159.30(11) yes
N11 Co2 N12 79.70(11) yes
Co2 N7 C31 127.3(3) yes
Co2 N7 C35 113.3(2) yes
C31 N7 C35 119.3(3) yes
Co2 N8 C36 118.9(2) yes
Co2 N8 C40 120.2(3) yes
C36 N8 C40 120.9(3) yes
Co2 N9 C41 113.1(2) yes
Co2 N9 C45 128.1(2) yes
C41 N9 C45 118.8(3) yes
Co2 N10 C46 127.7(2) yes
Co2 N10 C50 112.9(2) yes
C46 N10 C50 119.4(3) yes
Co2 N11 C51 119.6(2) yes
Co2 N11 C55 118.9(2) yes
C51 N11 C55 121.5(3) yes
Co2 N12 C56 112.4(2) yes
Co2 N12 C60 128.4(2) yes
C56 N12 C60 118.9(3) yes
N7 C31 C32 122.0(4) yes
N7 C31 H311 118.8 no
C32 C31 H311 119.2 no
C31 C32 C33 118.4(4) yes
C31 C32 H321 120.9 no
C33 C32 H321 120.7 no
C32 C33 C34 120.6(3) yes
C32 C33 H331 120.1 no
C34 C33 H331 119.4 no
C33 C34 C35 118.4(4) yes
C33 C34 H341 120.4 no
C35 C34 H341 121.2 no
C34 C35 N7 121.4(3) yes
C34 C35 C36 125.1(3) yes
N7 C35 C36 113.6(3) yes
C35 C36 N8 112.9(3) yes
C35 C36 C37 126.7(3) yes
N8 C36 C37 120.4(3) yes
C36 C37 C38 118.7(4) yes
C36 C37 H371 121.2 no
C38 C37 H371 120.1 no
C37 C38 C39 120.2(4) yes
C37 C38 H381 120.0 no
C39 C38 H381 119.8 no
C38 C39 C40 119.2(4) yes
C38 C39 H391 120.2 no
C40 C39 H391 120.5 no
C39 C40 N8 120.5(4) yes
C39 C40 C41 128.3(3) yes
N8 C40 C41 111.3(3) yes
C40 C41 N9 114.9(3) yes
C40 C41 C42 122.8(3) yes
N9 C41 C42 122.3(3) yes
C41 C42 C43 118.0(3) yes
C41 C42 H421 121.3 no
C43 C42 H421 120.6 no
C42 C43 C44 120.2(4) yes
C42 C43 H431 119.5 no
C44 C43 H431 120.3 no
C43 C44 C45 117.9(4) yes
C43 C44 H441 121.2 no
C45 C44 H441 120.9 no
C44 C45 N9 122.7(3) yes
C44 C45 H451 120.4 no
N9 C45 H451 116.9 no
N10 C46 C47 121.8(4) yes
N10 C46 H461 118.9 no
C47 C46 H461 119.4 no
C46 C47 C48 119.0(4) yes
C46 C47 H471 120.4 no
C48 C47 H471 120.6 no
C47 C48 C49 119.5(4) yes
C47 C48 H481 120.0 no
C49 C48 H481 120.5 no
C48 C49 C50 118.5(4) yes
C48 C49 H491 122.5 no
C50 C49 H491 119.0 no
C49 C50 N10 121.8(3) yes
C49 C50 C51 124.1(3) yes
N10 C50 C51 114.0(3) yes
C50 C51 N11 113.8(3) yes
C50 C51 C52 126.3(3) yes
N11 C51 C52 119.9(3) yes
C51 C52 C53 119.5(3) yes
C51 C52 H521 120.2 no
C53 C52 H521 120.3 no
C52 C53 C54 119.9(3) yes
C52 C53 H531 120.8 no
C54 C53 H531 119.4 no
C53 C54 C55 119.4(3) yes
C53 C54 H541 121.1 no
C55 C54 H541 119.5 no
C54 C55 N11 119.8(3) yes
C54 C55 C56 126.2(3) yes
N11 C55 C56 114.0(3) yes
C55 C56 N12 114.3(3) yes
C55 C56 C57 123.5(3) yes
N12 C56 C57 122.2(3) yes
C56 C57 C58 118.0(4) yes
C56 C57 H571 120.2 no
C58 C57 H571 121.8 no
C57 C58 C59 120.0(4) yes
C57 C58 H581 120.7 no
C59 C58 H581 119.4 no
C58 C59 C60 118.4(4) yes
C58 C59 H591 120.7 no
C60 C59 H591 120.8 no
C59 C60 N12 122.5(3) yes
C59 C60 H601 118.7 no
N12 C60 H601 118.9 no
N13 C61 C62 177.5(9) yes
C61 C62 H622 109.9 no
C61 C62 H621 109.0 no
H622 C62 H621 110.4 no
C61 C62 H623 108.2 no
H622 C62 H623 109.8 no
H621 C62 H623 109.5 no
N14 C63 C64 179.3(7) yes
C63 C64 H642 109.6 no
C63 C64 H641 108.1 no
H642 C64 H641 109.1 no
C63 C64 H643 111.7 no
H642 C64 H643 109.5 no
H641 C64 H643 108.9 no
N15 C65 C66 176.2(6) yes
C65 C66 H663 112.4 no
C65 C66 H661 110.1 no
H663 C66 H661 109.0 no
C65 C66 H662 107.8 no
H663 C66 H662 109.4 no
H661 C66 H662 108.0 no
N16 C67 C68 179.3(10) yes
C67 C68 H681 109.5 no
C67 C68 H683 110.4 no
H681 C68 H683 107.5 no
C67 C68 H682 111.1 no
H681 C68 H682 109.1 no
H683 C68 H682 109.1 no
F1 P1 F2 177.6(2) yes
F1 P1 F3 93.3(2) yes
F2 P1 F3 89.0(2) yes
F1 P1 F4 90.50(18) yes
F2 P1 F4 90.04(19) yes
F3 P1 F4 88.9(2) yes
F1 P1 F5 88.44(17) yes
F2 P1 F5 89.21(18) yes
F3 P1 F5 177.8(3) yes
F4 P1 F5 89.79(18) yes
F1 P1 F6 88.12(18) yes
F2 P1 F6 91.39(18) yes
F3 P1 F6 90.3(2) yes
F4 P1 F6 178.3(2) yes
F5 P1 F6 91.13(18) yes
F7 P2 F8 179.311(15) yes
F7 P2 F9 93.528(19) yes
F8 P2 F9 86.350(19) yes
F7 P2 F10 90.433(17) yes
F8 P2 F10 88.896(17) yes
F9 P2 F10 92.513(16) yes
F7 P2 F11 86.951(19) yes
F8 P2 F11 93.202(19) yes
F9 P2 F11 177.442(15) yes
F10 P2 F11 89.995(17) yes
F7 P2 F12 92.896(16) yes
F8 P2 F12 87.784(16) yes
F9 P2 F12 90.981(16) yes
F10 P2 F12 175.018(15) yes
F11 P2 F12 86.484(16) yes
F107 P102 F108 179.311(15) yes
F107 P102 F109 93.525(19) yes
F108 P102 F109 86.352(19) yes
F107 P102 F110 90.439(16) yes
F108 P102 F110 88.889(16) yes
F109 P102 F110 92.510(16) yes
F107 P102 F111 86.951(19) yes
F108 P102 F111 93.202(19) yes
F109 P102 F111 177.441(15) yes
F110 P102 F111 90.001(16) yes
F107 P102 F112 92.897(17) yes
F108 P102 F112 87.783(17) yes
F109 P102 F112 90.978(17) yes
F110 P102 F112 175.018(15) yes
F111 P102 F112 86.485(17) yes
F13 P3 F14 178.0(2) yes
F13 P3 F15 89.8(2) yes
F14 P3 F15 91.5(2) yes
F13 P3 F16 90.4(2) yes
F14 P3 F16 88.1(2) yes
F15 P3 F16 88.61(17) yes
F13 P3 F17 90.3(2) yes
F14 P3 F17 88.40(17) yes
F15 P3 F17 179.59(17) yes
F16 P3 F17 91.00(16) yes
F13 P3 F18 90.3(2) yes
F14 P3 F18 91.2(2) yes
F15 P3 F18 90.80(18) yes
F16 P3 F18 179.1(2) yes
F17 P3 F18 89.59(17) yes
F19 P4 F20 179.657(15) yes
F19 P4 F21 86.987(18) yes
F20 P4 F21 92.704(18) yes
F19 P4 F22 92.568(19) yes
F20 P4 F22 87.576(19) yes
F21 P4 F22 89.306(16) yes
F19 P4 F23 92.398(18) yes
F20 P4 F23 87.916(18) yes
F21 P4 F23 177.810(15) yes
F22 P4 F23 88.622(16) yes
F19 P4 F24 87.925(19) yes
F20 P4 F24 91.956(19) yes
F21 P4 F24 95.200(16) yes
F22 P4 F24 175.487(15) yes
F23 P4 F24 86.876(16) yes
F119 P104 F120 179.657(15) yes
F119 P104 F121 86.984(18) yes
F120 P104 F121 92.708(18) yes
F119 P104 F122 92.566(18) yes
F120 P104 F122 87.581(18) yes
F121 P104 F122 89.304(16) yes
F119 P104 F123 92.403(18) yes
F120 P104 F123 87.910(18) yes
F121 P104 F123 177.808(15) yes
F122 P104 F123 88.621(16) yes
F119 P104 F124 87.918(18) yes
F120 P104 F124 91.959(18) yes
F121 P104 F124 95.206(16) yes
F122 P104 F124 175.484(15) yes
F123 P104 F124 86.872(16) yes

loop_
_geom_bond_atom_site_label_1
_geom_bond_atom_site_label_2
_geom_bond_distance
_geom_bond_publ_flag
Co1 N1 2.033(3) yes
Co1 N2 1.882(3) yes
Co1 N3 2.045(3) yes
Co1 N4 2.110(3) yes
Co1 N5 1.915(3) yes
Co1 N6 2.116(3) yes
N1 C1 1.336(5) yes
N1 C5 1.363(5) yes
N2 C6 1.342(4) yes
N2 C10 1.351(4) yes
N3 C11 1.376(4) yes
N3 C15 1.332(5) yes
N4 C16 1.329(5) yes
N4 C20 1.359(5) yes
N5 C21 1.351(5) yes
N5 C25 1.351(5) yes
N6 C26 1.358(5) yes
N6 C30 1.342(5) yes
C1 C2 1.391(5) yes
C1 H11 0.942 no
C2 C3 1.394(6) yes
C2 H21 0.929 no
C3 C4 1.388(6) yes
C3 H31 0.939 no
C4 C5 1.388(5) yes
C4 H41 0.923 no
C5 C6 1.490(5) yes
C6 C7 1.390(5) yes
C7 C8 1.404(6) yes
C7 H71 0.936 no
C8 C9 1.387(5) yes
C8 H81 0.948 no
C9 C10 1.367(5) yes
C9 H91 0.922 no
C10 C11 1.472(5) yes
C11 C12 1.388(5) yes
C12 C13 1.392(5) yes
C12 H121 0.924 no
C13 C14 1.386(6) yes
C13 H131 0.934 no
C14 C15 1.393(5) yes
C14 H141 0.936 no
C15 H151 0.932 no
C16 C17 1.393(5) yes
C16 H161 0.920 no
C17 C18 1.367(6) yes
C17 H171 0.940 no
C18 C19 1.399(6) yes
C18 H181 0.913 no
C19 C20 1.388(5) yes
C19 H191 0.925 no
C20 C21 1.471(5) yes
C21 C22 1.405(5) yes
C22 C23 1.374(7) yes
C22 H221 0.926 no
C23 C24 1.373(7) yes
C23 H231 0.940 no
C24 C25 1.395(6) yes
C24 H241 0.927 no
C25 C26 1.464(6) yes
C26 C27 1.396(5) yes
C27 C28 1.360(7) yes
C27 H271 0.934 no
C28 C29 1.376(8) yes
C28 H281 0.932 no
C29 C30 1.384(6) yes
C29 H291 0.939 no
C30 H301 0.919 no
Co2 N7 2.029(3) yes
Co2 N8 1.881(3) yes
Co2 N9 2.038(3) yes
Co2 N10 2.101(3) yes
Co2 N11 1.912(3) yes
Co2 N12 2.102(3) yes
N7 C31 1.340(5) yes
N7 C35 1.363(5) yes
N8 C36 1.361(5) yes
N8 C40 1.352(5) yes
N9 C41 1.342(4) yes
N9 C45 1.339(5) yes
N10 C46 1.337(5) yes
N10 C50 1.348(4) yes
N11 C51 1.347(4) yes
N11 C55 1.350(4) yes
N12 C56 1.342(4) yes
N12 C60 1.346(5) yes
C31 C32 1.387(5) yes
C31 H311 0.934 no
C32 C33 1.384(7) yes
C32 H321 0.930 no
C33 C34 1.376(6) yes
C33 H331 0.925 no
C34 C35 1.393(5) yes
C34 H341 0.925 no
C35 C36 1.476(5) yes
C36 C37 1.387(5) yes
C37 C38 1.382(7) yes
C37 H371 0.935 no
C38 C39 1.391(6) yes
C38 H381 0.939 no
C39 C40 1.374(5) yes
C39 H391 0.934 no
C40 C41 1.479(5) yes
C41 C42 1.394(5) yes
C42 C43 1.374(6) yes
C42 H421 0.942 no
C43 C44 1.394(6) yes
C43 H431 0.940 no
C44 C45 1.380(5) yes
C44 H441 0.930 no
C45 H451 0.925 no
C46 C47 1.386(5) yes
C46 H461 0.930 no
C47 C48 1.380(6) yes
C47 H471 0.935 no
C48 C49 1.386(6) yes
C48 H481 0.916 no
C49 C50 1.387(5) yes
C49 H491 0.924 no
C50 C51 1.481(5) yes
C51 C52 1.394(5) yes
C52 C53 1.375(6) yes
C52 H521 0.935 no
C53 C54 1.379(6) yes
C53 H531 0.914 no
C54 C55 1.394(5) yes
C54 H541 0.943 no
C55 C56 1.471(5) yes
C56 C57 1.392(5) yes
C57 C58 1.397(6) yes
C57 H571 0.916 no
C58 C59 1.375(6) yes
C58 H581 0.934 no
C59 C60 1.386(5) yes
C59 H591 0.931 no
C60 H601 0.934 no
N13 C61 1.150(12) yes
C61 C62 1.468(12) yes
C62 H622 0.968 no
C62 H621 0.969 no
C62 H623 0.973 no
N14 C63 1.118(8) yes
C63 C64 1.420(10) yes
C64 H642 0.963 no
C64 H641 0.968 no
C64 H643 0.958 no
N15 C65 1.146(7) yes
C65 C66 1.430(7) yes
C66 H663 0.964 no
C66 H661 0.959 no
C66 H662 0.958 no
N16 C67 1.136(10) yes
C67 C68 1.418(10) yes
C68 H681 0.951 no
C68 H683 0.962 no
C68 H682 0.963 no
P1 F1 1.638(4) yes
P1 F2 1.616(3) yes
P1 F3 1.582(4) yes
P1 F4 1.590(3) yes
P1 F5 1.575(3) yes
P1 F6 1.600(3) yes
P2 F7 1.592(2) yes
P2 F8 1.593(2) yes
P2 F9 1.590(2) yes
P2 F10 1.590(2) yes
P2 F11 1.589(2) yes
P2 F12 1.590(2) yes
P102 F107 1.592(2) yes
P102 F108 1.592(2) yes
P102 F109 1.592(2) yes
P102 F110 1.591(2) yes
P102 F111 1.592(2) yes
P102 F112 1.591(2) yes
P3 F13 1.570(3) yes
P3 F14 1.598(3) yes
P3 F15 1.601(3) yes
P3 F16 1.601(3) yes
P3 F17 1.591(3) yes
P3 F18 1.583(3) yes
P4 F19 1.592(2) yes
P4 F20 1.592(2) yes
P4 F21 1.593(2) yes
P4 F22 1.591(2) yes
P4 F23 1.592(2) yes
P4 F24 1.589(2) yes
P104 F119 1.592(2) yes
P104 F120 1.592(2) yes
P104 F121 1.591(2) yes
P104 F122 1.591(2) yes
P104 F123 1.591(2) yes
P104 F124 1.591(2) yes

loop_
_geom_hbond_atom_site_label_D
_geom_hbond_atom_site_label_H
_geom_hbond_atom_site_label_A
_geom_hbond_site_symmetry_A
_geom_hbond_angle_DHA
_geom_hbond_distance_DH
_geom_hbond_distance_HA
_geom_hbond_distance_DA
_geom_hbond_publ_flag
C1 H11 N13 . 137 0.94 2.44 3.195(6) yes
C18 H181 N16 . 153 0.91 2.59 3.424(6) yes
C34 H341 N15 . 154 0.92 2.39 3.246(6) yes
C45 H451 N16 1_545 135 0.92 2.59 3.314(6) yes
C60 H601 N14 1_545 134 0.93 2.59 3.308(6) yes
